data_4003200
loop_
_publ_author_name
'McKellar, Scott C.'
'Sotelo, Jorge'
'Greenaway, Alex'
'Mowat, John P. S.'
'Kvam, Odin'
'Morrison, Carole A.'
'Wright, Paul A.'
'Moggach, Stephen A.'

_publ_section_title
;
 Pore Shape Modification of a Microporous Metal--Organic Framework Using
 High Pressure: Accessing a New Phase with Oversized Guest Molecules
;
_journal_issue 2
_journal_name_full 'Chemistry of Materials'
_journal_page_first 466
_journal_paper_doi 10.1021/acs.chemmater.5b02891
_journal_volume 28
_journal_year 2016
_chemical_formula_moiety 'C30 H12 O12 Sc2'
_chemical_formula_sum 'C30 H12 O12 Sc2'
_chemical_formula_weight 654.33
_space_group_IT_number 70
_space_group_name_Hall '-F 2uv 2vw'
_space_group_name_H-M_alt 'F d d d :2'
_symmetry_cell_setting orthorhombic
_symmetry_Int_Tables_number 70
_symmetry_space_group_name_Hall '-F 2uv 2vw'
_symmetry_space_group_name_H-M 'F d d d :2'
_atom_sites_solution_hydrogens difmap
_atom_sites_solution_primary other
_audit_creation_date 15-06-08
_audit_creation_method CRYSTALS_ver_14.40
_cell_angle_alpha 90
_cell_angle_beta 90
_cell_angle_gamma 90
_cell_formula_units_Z 8
_cell_length_a 8.6945(19)
_cell_length_b 20.808(2)
_cell_length_c 34.079(4)
_cell_measurement_reflns_used 1716
_cell_measurement_temperature 293
_cell_measurement_theta_max 19
_cell_measurement_theta_min 4
_cell_volume 6165.4(16)
_computing_cell_refinement 'Apex2 (Bruker AXS, 2006)'
_computing_data_collection 'Apex2 (Bruker AXS, 2006)'
_computing_data_reduction 'Apex2 (Bruker AXS, 2006)'
_computing_molecular_graphics 'CAMERON (Watkin et al., 1996)'
_computing_publication_material 'CRYSTALS (Betteridge et al., 2003)'
_computing_structure_refinement 'CRYSTALS (Betteridge et al., 2003)'
_computing_structure_solution 'Superflip (Palatinus & Chapuis, 2007)'
_diffrn_ambient_pressure 700000
_diffrn_ambient_temperature 293
_diffrn_measured_fraction_theta_full 0.789
_diffrn_measured_fraction_theta_max 0.742
_diffrn_measurement_device Area
_diffrn_measurement_device_type 'Bruker Kappa Apex2'
_diffrn_measurement_method \w
_diffrn_radiation_monochromator graphite
_diffrn_radiation_probe x-ray
_diffrn_radiation_type 'Mo K\a'
_diffrn_radiation_wavelength 0.71073
_diffrn_reflns_av_R_equivalents 0.053
_diffrn_reflns_limit_h_max 6
_diffrn_reflns_limit_h_min -6
_diffrn_reflns_limit_k_max 19
_diffrn_reflns_limit_k_min -19
_diffrn_reflns_limit_l_max 30
_diffrn_reflns_limit_l_min -30
_diffrn_reflns_number 3281
_diffrn_reflns_theta_full 14.742
_diffrn_reflns_theta_max 19.656
_diffrn_reflns_theta_min 3.805
_diffrn_standards_number 0
_exptl_absorpt_coefficient_mu 0.501
_exptl_absorpt_correction_T_max 0.95
_exptl_absorpt_correction_T_min 0.80
_exptl_absorpt_correction_type multi-scan
_exptl_absorpt_process_details 'SADABS (Siemens, 1996)'
_exptl_crystal_colour colourless
_exptl_crystal_density_diffrn 1.410
_exptl_crystal_density_method 'not measured'
_exptl_crystal_description block
_exptl_crystal_F_000 2640
_exptl_crystal_size_max 0.200
_exptl_crystal_size_mid 0.150
_exptl_crystal_size_min 0.100
_refine_diff_density_max 0.46
_refine_diff_density_min -0.36
_refine_ls_extinction_method None
_refine_ls_goodness_of_fit_ref 0.9540
_refine_ls_hydrogen_treatment noref
_refine_ls_matrix_type full
_refine_ls_number_parameters 113
_refine_ls_number_reflns 507
_refine_ls_number_restraints 111
_refine_ls_R_factor_all 0.0920
_refine_ls_R_factor_gt 0.0643
_refine_ls_shift/su_max 0.0025119
_refine_ls_shift/su_mean 0.0001741
_refine_ls_structure_factor_coef Fsqd
_refine_ls_weighting_details
;
 Method, part 1, Chebychev polynomial, (Watkin, 1994, Prince, 1982) 
 [weight] = 1.0/[A~0~*T~0~(x)+A~1~*T~1~(x) ... +A~n-1~]*T~n-1~(x)] 
 where A~i~ are the Chebychev coefficients listed below and x= Fcalc/Fmax 
 Method = Robust Weighting (Prince, 1982) 
 W = [weight] * [1-(deltaF/6*sigmaF)^2^]^2^ 
 A~i~ are: 
 6.26 7.90 3.37 0.980 
;
_refine_ls_weighting_scheme calc
_refine_ls_wR_factor_all 0.1377
_refine_ls_wR_factor_gt 0.1222
_refine_ls_wR_factor_ref 0.1377
_reflns_limit_h_max 6
_reflns_limit_h_min 0
_reflns_limit_k_max 19
_reflns_limit_k_min 0
_reflns_limit_l_max 30
_reflns_limit_l_min 0
_reflns_number_gt 371
_reflns_number_total 515
_reflns_threshold_expression I>2.0\s(I)
_oxford_diffrn_Wilson_B_factor 0.00
_oxford_diffrn_Wilson_scale 0.00
_oxford_refine_ls_r_factor_ref 0.0920
_oxford_refine_ls_scale 0.05054(4)
_oxford_reflns_number_all 507
_oxford_reflns_threshold_expression_ref I>-3.0\s(I)
_oxford_structure_analysis_title 'ST2096s in Fddd'
_cod_data_source_file cm5b02891_si_003.cif
_cod_data_source_block SC2BDC3_nh_II
_cod_depositor_comments
;
The following automatic conversions were performed:

data item '_atom_sites_solution_primary' value 'Other' was changed to
'other' in accordance with the
/home/saulius/struct/COD-crude-data/automatic-downloads/DataCite-retrospective/ACS/depositions/lib/dictionaries/cif_core.dic
dictionary named 'cif_core.dic' version 2.4.2 last updated on
2011-04-26.

Automatic conversion script
Id: cif_fix_values 6909 2019-04-08 15:41:33Z antanas 
;
_cod_original_cell_volume 6165.4(17)
_cod_original_sg_symbol_H-M 'F d d d'
_cod_database_code 4003200

loop_
_symmetry_equiv_pos_as_xyz
x,y,z
-x,-y,-z
x,y+1/2,z+1/2
-x,-y+1/2,-z+1/2
x+1/2,y,z+1/2
-x+1/2,-y,-z+1/2
x+1/2,y+1/2,z
-x+1/2,-y+1/2,-z
-x,y+1/4,z+1/4
x,-y+1/4,-z+1/4
-x,y+3/4,z+3/4
x,-y+3/4,-z+3/4
-x+1/2,y+1/4,z+3/4
x+1/2,-y+1/4,-z+3/4
-x+1/2,y+3/4,z+1/4
x+1/2,-y+3/4,-z+1/4
x+1/4,-y,z+1/4
-x+1/4,y,-z+1/4
x+1/4,-y+1/2,z+3/4
-x+1/4,y+1/2,-z+3/4
x+3/4,-y,z+3/4
-x+3/4,y,-z+3/4
x+3/4,-y+1/2,z+1/4
-x+3/4,y+1/2,-z+1/4
-x+1/4,-y+3/4,z+1/2
x+1/4,y+3/4,-z+1/2
-x+1/4,-y+5/4,z+1
x+1/4,y+5/4,-z+1
-x+3/4,-y+3/4,z+1
x+3/4,y+3/4,-z+1
-x+3/4,-y+5/4,z+1/2
x+3/4,y+5/4,-z+1/2

loop_
_atom_site_label
_atom_site_type_symbol
_atom_site_fract_x
_atom_site_fract_y
_atom_site_fract_z
_atom_site_U_iso_or_equiv
_atom_site_occupancy
_atom_site_adp_type
_atom_site_refinement_flags_posn
_atom_site_refinement_flags_adp
Sc1 Sc 0.3750 0.3750 0.63608(8) 0.0594 1.0000 Uani S T
O1 O 0.2480(13) 0.3330(4) 0.5932(2) 0.0977 1.0000 Uani . U
O2 O 0.0072(14) 0.3330(4) 0.5708(2) 0.0966 1.0000 Uani . U
O3 O 0.2402(13) 0.4577(3) 0.6369(3) 0.1118 1.0000 Uani . U
C1 C 0.1459(19) 0.3192(5) 0.5681(3) 0.0779 1.0000 Uani D U
C2 C 0.2006(11) 0.2850(3) 0.5324(2) 0.0931 1.0000 Uani D U
C3 C 0.0968(10) 0.2666(4) 0.5041(3) 0.1317 1.0000 Uani D U
C4 C 0.1467(13) 0.2317(4) 0.4716(3) 0.1237 1.0000 Uani D U
C5 C 0.1250 0.4859(6) 0.6250 0.0666 1.0000 Uani DS TU
C6 C 0.1250 0.5580(4) 0.6250 0.0708 1.0000 Uani DS TU
C7 C 0.2180(10) 0.5907(5) 0.6508(3) 0.0750 0.5000 Uani D U
C8 C 0.2180(10) 0.6575(5) 0.6507(3) 0.0796 0.5000 Uani D U
C11 C 0.6250 0.1250 0.0842(10) 0.240(14) 1.0000 Uiso DS U
C12 C 0.6250 0.158(2) 0.1250 0.20(2) 0.5000 Uiso DS U
C13 C 0.791(6) 0.074(4) 0.034(2) 0.25(2) 0.2500 Uiso D U
C14 C 0.794(5) 0.113(4) 0.0701(14) 0.230(19) 0.2500 Uiso D U
C10 C 0.957(8) 0.065(4) 0.018(2) 0.25(3) 0.2500 Uiso D U
H31 H -0.0087 0.2775 0.5070 0.1571 1.0000 Uiso . .
H41 H 0.0740 0.2193 0.4523 0.1469 1.0000 Uiso . .
H71 H 0.2710 0.5680 0.6709 0.0912 0.5000 Uiso . .
H81 H 0.2722 0.6800 0.6708 0.0958 0.5000 Uiso . .

loop_
_atom_site_aniso_label
_atom_site_aniso_U_11
_atom_site_aniso_U_22
_atom_site_aniso_U_33
_atom_site_aniso_U_23
_atom_site_aniso_U_13
_atom_site_aniso_U_12
Sc1 0.119(4) 0.0254(13) 0.0335(18) 0.0000 0.0000 0.0125(19)
O1 0.163(9) 0.091(6) 0.039(5) -0.038(4) 0.008(5) -0.024(6)
O2 0.155(8) 0.093(6) 0.042(5) -0.017(4) 0.016(5) 0.003(7)
O3 0.136(11) 0.037(4) 0.162(8) -0.018(5) -0.035(7) 0.027(4)
C1 0.151(9) 0.053(6) 0.030(6) -0.023(5) 0.012(6) -0.011(9)
C2 0.148(10) 0.093(8) 0.038(6) -0.043(5) 0.008(6) -0.007(8)
C3 0.154(11) 0.182(12) 0.059(8) -0.081(7) -0.012(7) 0.029(11)
C4 0.152(11) 0.163(11) 0.056(8) -0.076(7) -0.006(7) 0.012(11)
C5 0.105(13) 0.025(4) 0.069(11) 0.0000 -0.002(10) 0.0000
C6 0.087(12) 0.025(4) 0.100(10) 0.0000 -0.008(8) 0.0000
C7 0.087(12) 0.024(6) 0.114(11) 0.007(7) -0.028(8) 0.001(8)
C8 0.089(14) 0.024(6) 0.125(13) 0.009(9) -0.040(9) 0.002(10)

loop_
_atom_type_symbol
_atom_type_scat_dispersion_real
_atom_type_scat_dispersion_imag
_atom_type_scat_Cromer_Mann_a1
_atom_type_scat_Cromer_Mann_b1
_atom_type_scat_Cromer_Mann_a2
_atom_type_scat_Cromer_Mann_b2
_atom_type_scat_Cromer_Mann_a3
_atom_type_scat_Cromer_Mann_b3
_atom_type_scat_Cromer_Mann_a4
_atom_type_scat_Cromer_Mann_b4
_atom_type_scat_Cromer_Mann_c
_atom_type_scat_source
C 0.0033 0.0016 2.3100 20.8439 1.0200 10.2075 1.5886 0.5687 0.8650 51.6512 0.2156 'International Tables Vol C 4.2.6.8 and 6.1.1.4'
H 0.0000 0.0000 0.4930 10.5109 0.3229 26.1257 0.1402 3.1424 0.0408 57.7998 0.0030 'International Tables Vol C 4.2.6.8 and 6.1.1.4'
O 0.0106 0.0060 3.0485 13.2771 2.2868 5.7011 1.5463 0.3239 0.8670 32.9089 0.2508 'International Tables Vol C 4.2.6.8 and 6.1.1.4'
Sc 0.2519 0.3716 9.1890 9.0213 7.3679 0.5729 1.6409 136.1080 1.4680 51.3531 1.3329 'International Tables Vol C 4.2.6.8 and 6.1.1.4'

loop_
_geom_angle_atom_site_label_1
_geom_angle_site_symmetry_1
_geom_angle_atom_site_label_2
_geom_angle_atom_site_label_3
_geom_angle_site_symmetry_3
_geom_angle
_geom_angle_publ_flag
O3 29_554 Sc1 O2 18_556 87.4(4) yes
O3 29_554 Sc1 O2 16_556 91.5(4) yes
O2 18_556 Sc1 O2 16_556 89.0(5) yes
O3 29_554 Sc1 O1 29_554 93.4(4) yes
O2 18_556 Sc1 O1 29_554 179.0(4) yes
O2 16_556 Sc1 O1 29_554 91.6(4) yes
O3 29_554 Sc1 O1 . 87.7(4) yes
O2 18_556 Sc1 O1 . 91.6(4) yes
O2 16_556 Sc1 O1 . 179.0(4) yes
O1 29_554 Sc1 O1 . 87.8(5) yes
O3 29_554 Sc1 O3 . 178.5(5) yes
O2 18_556 Sc1 O3 . 91.5(4) yes
O2 16_556 Sc1 O3 . 87.4(4) yes
O1 29_554 Sc1 O3 . 87.7(4) yes
O1 . Sc1 O3 . 93.4(4) yes
Sc1 . O1 C1 . 165.0(9) yes
Sc1 16_456 O2 C1 . 133.7(9) yes
Sc1 . O3 C5 . 148.1(8) yes
O1 . C1 O2 . 125.4(12) yes
O1 . C1 C2 . 115.8(12) yes
O2 . C1 C2 . 118.7(11) yes
C1 . C2 C4 8_556 120.7(9) yes
C1 . C2 C3 . 119.8(7) yes
C4 8_556 C2 C3 . 119.4(7) yes
C2 . C3 C4 . 119.9(7) yes
C2 . C3 H31 . 119.6 no
C4 . C3 H31 . 120.5 no
C3 . C4 C2 8_556 120.7(9) yes
C3 . C4 H41 . 119.0 no
C2 8_556 C4 H41 . 120.3 no
O3 . C5 O3 18_556 123.0(14) yes
O3 . C5 C6 . 118.5(7) yes
O3 18_556 C5 C6 . 118.5(7) yes
C5 . C6 C8 10_566 121.0(5) yes
C5 . C6 C8 27_554 121.0(5) yes
C8 10_566 C6 C8 27_554 117.9(11) yes
C5 . C6 C7 18_556 119.7(5) yes
C8 10_566 C6 C7 18_556 71.6(6) yes
C8 27_554 C6 C7 18_556 78.8(6) yes
C5 . C6 C7 . 119.7(5) yes
C8 10_566 C6 C7 . 78.8(6) yes
C8 27_554 C6 C7 . 71.6(6) yes
C7 18_556 C6 C7 . 120.6(10) yes
C8 27_554 C7 C6 . 54.7(5) yes
C8 27_554 C7 C8 10_566 89.9(5) yes
C6 . C7 C8 10_566 51.0(4) yes
C8 27_554 C7 C8 . 88.7(8) yes
C6 . C7 C8 . 119.6(7) yes
C8 10_566 C7 C8 . 88.7(7) yes
C8 27_554 C7 H71 . 119.8 no
C6 . C7 H71 . 120.0 no
C8 10_566 C7 H71 . 137.0 no
C8 . C7 H71 . 119.8 no
C7 27_554 C8 C6 10_566 53.7(4) yes
C7 27_554 C8 C7 . 91.3(8) yes
C6 10_566 C8 C7 . 121.1(7) yes
C7 27_554 C8 C7 10_566 90.0(5) yes
C6 10_566 C8 C7 10_566 50.2(4) yes
C7 . C8 C7 10_566 91.3(7) yes
C7 27_554 C8 H81 . 118.8 no
C6 10_566 C8 H81 . 119.1 no
C7 . C8 H81 . 119.3 no
C7 10_566 C8 H81 . 135.0 no
C12 27_644 C11 C14 27_644 110.3(8) yes
C12 27_644 C11 C12 . 53(4) yes
C14 27_644 C11 C12 . 102(3) yes
C12 27_644 C11 C14 . 102(3) yes
C14 27_644 C11 C14 . 144(4) yes
C12 . C11 C14 . 110.3(8) yes
C11 . C12 C11 10_555 127(4) yes
C11 . C12 C12 10_555 63.7(19) yes
C11 10_555 C12 C12 10_555 63.7(19) yes
C14 . C13 C10 . 110.5(9) yes
C11 . C14 C13 . 109.0(9) yes

loop_
_geom_bond_atom_site_label_1
_geom_bond_atom_site_label_2
_geom_bond_site_symmetry_2
_geom_bond_distance
_geom_bond_publ_flag
Sc1 O3 29_554 2.082(8) yes
Sc1 O2 18_556 2.060(9) yes
Sc1 O2 16_556 2.060(9) yes
Sc1 O1 29_554 2.030(8) yes
Sc1 O1 . 2.030(8) yes
Sc1 O3 . 2.082(8) yes
O1 C1 . 1.265(15) yes
O2 C1 . 1.243(15) yes
O3 C5 . 1.229(9) yes
C1 C2 . 1.487(14) yes
C2 C4 8_556 1.379(8) yes
C2 C3 . 1.377(8) yes
C3 C4 . 1.392(8) yes
C3 H31 . 0.950 no
C4 H41 . 0.948 no
C5 C6 . 1.500(17) yes
C6 C8 10_566 1.392(8) yes
C6 C8 27_554 1.392(8) yes
C6 C7 18_556 1.375(8) yes
C6 C7 . 1.375(8) yes
C7 C8 27_554 1.618(14) yes
C7 C8 10_566 1.756(14) yes
C7 C8 . 1.392(8) yes
C7 H71 . 0.950 no
C8 H81 . 0.953 no
C11 C12 27_644 1.55(3) yes
C11 C14 27_644 1.57(4) yes
C11 C12 . 1.55(3) yes
C11 C14 . 1.57(4) yes
C12 C12 10_555 1.37(10) yes
C13 C14 . 1.46(4) yes
C13 C10 . 1.56(4) yes
